data_8101529
loop_
_publ_author_name
'Braun, Markus'
'Frey, Wolfgang'

_publ_section_title
;
Crystal structure of bis(2-anthrylmethylammonium) lead tetrachloride, 
(C~15~H~11~NH~3~)~2~PbCl~4~
;
_journal_issue 3
_journal_name_full 'Zeitschrift f\"ur Kristallographie - New Crystal Structures'
_journal_page_first 335
_journal_page_last 336
_journal_volume 214
_journal_year 1999
_chemical_formula_sum 'C30 H28 Cl4 N2 Pb'
_chemical_formula_weight 765.53
_space_group_IT_number 42
_symmetry_cell_setting orthorhombic
_symmetry_space_group_name_Hall 'F 2 -2'
_symmetry_space_group_name_H-M 'F m m 2'
_cell_angle_alpha 90.00
_cell_angle_beta 90.00
_cell_angle_gamma 90.00
_cell_formula_units_Z 4
_cell_length_a 7.729(2)
_cell_length_b 50.439(12)
_cell_length_c 7.515(2)
_cell_measurement_temperature 293(2)
_cell_volume 2929.7(12)
_diffrn_ambient_temperature 293(2)
_exptl_crystal_density_diffrn 1.736
_refine_ls_R_factor_obs 0.0568
_refine_ls_wR_factor_obs 0.1383
_cod_database_code 8101529

loop_
_symmetry_equiv_pos_as_xyz
'x, y, z'
'-x, -y, z'
'x, -y, z'
'-x, y, z'
'x, y+1/2, z+1/2'
'-x, -y+1/2, z+1/2'
'x, -y+1/2, z+1/2'
'-x, y+1/2, z+1/2'
'x+1/2, y, z+1/2'
'-x+1/2, -y, z+1/2'
'x+1/2, -y, z+1/2'
'-x+1/2, y, z+1/2'
'x+1/2, y+1/2, z'
'-x+1/2, -y+1/2, z'
'x+1/2, -y+1/2, z'
'-x+1/2, y+1/2, z'

loop_
_atom_site_aniso_label
_atom_site_aniso_U_11
_atom_site_aniso_U_22
_atom_site_aniso_U_33
_atom_site_aniso_U_23
_atom_site_aniso_U_13
_atom_site_aniso_U_12
Pb1 0.0191(4) 0.0387(4) 0.0295(4) 0.000 0.000 0.000
Cl2 0.035(3) 0.054(3) 0.070(14) -0.006(6) -0.006(6) 0.003(2)
Cl4 0.038(3) 0.069(5) 0.045(3) -0.008(3) 0.016(4) -0.008(3)
N1A 0.030(18) 0.034(11) 0.064(22) 0.005(10) -0.001(9) 0.003(7)
C1B 0.067(25) 0.047(16) 0.076(32) 0.006(16) 0.024(19) 0.005(14)
C1 0.124(35) 0.124(34) 0.121(34) 0.000(11) -0.001(11) 0.002(11)
C2 0.127(27) 0.041(11) 0.048(12) 0.014(39) 0.000 0.000
C3 0.023(8) 0.038(9) 0.031(9) 0.008(8) -0.002(8) -0.003(8)
C4 0.032(19) 0.062(22) 0.074(28) 0.007(21) 0.023(19) 0.008(16)
C1A 0.092(15) 0.079(14) 0.076(14) 0.000(10) 0.000 0.000
C4A 0.045(16) 0.041(12) 0.042(14) -0.006(11) -0.002(11) 0.004(11)
C5A 0.103(16) 0.084(15) 0.086(16) 0.006(10) 0.000 0.000
C8A 0.076(32) 0.034(14) 0.076(25) 0.002(17) -0.003(22) -0.020(18)
C5 0.085(19) 0.075(16) 0.083(17) -0.005(10) -0.002(11) 0.002(10)
C6 0.166(45) 0.032(9) 0.054(34) -0.013(12) 0.000 0.000
C7 0.077(16) 0.073(16) 0.078(17) -0.002(10) -0.005(11) 0.000(10)
C8 0.131(57) 0.076(28) 0.068(27) -0.049(27) 0.048(33) -0.055(36)
C9 0.047(16) 0.054(17) 0.042(16) 0.003(15) 0.010(15) 0.012(15)
C10 0.066(23) 0.057(19) 0.059(20) -0.009(18) -0.011(19) -0.003(17)

loop_
_atom_site_label
_atom_site_type_symbol
_atom_site_fract_x
_atom_site_fract_y
_atom_site_fract_z
_atom_site_U_iso_or_equiv
_atom_site_thermal_displace_type
_atom_site_occupancy
_atom_site_calc_flag
_atom_site_refinement_flags
_atom_site_disorder_group
Pb1 Pb 0.5000 0.0000 0.1784(27) 0.0291(3) Uani 1 d S .
Cl2 Cl 0.4450(12) 0.0566(2) 0.2005(54) 0.053(5) Uani 0.50 d P .
Cl4 Cl 0.3228(12) 0.0076(2) 0.5100(25) 0.051(2) Uani 0.50 d P .
N1A N 0.5402(32) 0.0528(5) 0.6339(46) 0.043(9) Uani 0.50 d PD .
H1A1 H 0.5000 0.0364 0.6632 0.064 Uiso 1 d S .
H1A2 H 0.6505 0.0534 0.6677 0.064 Uiso 0.50 d P .
H1A3 H 0.5323 0.0546 0.5175 0.064 Uiso 0.50 d P .
C1B C 0.4486(23) 0.0711(4) 0.7250(42) 0.063(13) Uani 0.50 d PD .
H1B1 H 0.4549 0.0678 0.8446 0.076 Uiso 0.50 d P .
H1B2 H 0.3245 0.0693 0.6858 0.076 Uiso 0.50 d P .
C1 C 0.4693(32) 0.1154(9) 0.8255(59) 0.123(33) Uani 0.50 d PDU .
H1 H 0.3892 0.1028 0.9159 0.148 Uiso 0.50 d P .
C2 C 0.5000 0.0990(4) 0.6841(30) 0.072(9) Uani 1 d SD .
C3 C 0.5707(25) 0.1127(5) 0.5417(28) 0.030(5) Uani 0.50 d PDU .
H3 H 0.6160 0.1061 0.4417 0.036 Uiso 0.50 d P .
C4 C 0.5879(31) 0.1393(5) 0.5841(42) 0.056(10) Uani 0.50 d PD .
H4 H 0.6430 0.1508 0.4959 0.067 Uiso 0.50 d P .
C1A C 0.5000 0.1409(7) 0.8830(37) 0.082(11) Uani 1 d SDU .
C4A C 0.5535(26) 0.1541(5) 0.7346(30) 0.043(7) Uani 0.50 d PD .
C5A C 0.5000 0.1900(6) 0.9620(40) 0.091(13) Uani 1 d SDU .
C8A C 0.4440(29) 0.1746(5) 1.1017(39) 0.062(13) Uani 0.50 d PD .
C5 C 0.5429(31) 0.2164(7) 0.9894(46) 0.081(15) Uani 0.50 d PDU .
H5 H 0.6035 0.2260 0.9238 0.097 Uiso 0.50 d P .
C6 C 0.5000 0.2291(5) 1.1460(38) 0.084(17) Uani 1 d SD .
H6 H 0.5289 0.2460 1.1776 0.101 Uiso 0.50 d P .
C7 C 0.4296(32) 0.2144(7) 1.2825(50) 0.076(14) Uani 0.50 d PDU .
H7 H 0.3806 0.2223 1.4080 0.091 Uiso 0.50 d P .
C8 C 0.4040(38) 0.1875(7) 1.2589(49) 0.092(24) Uani 0.50 d PD .
H8 H 0.3559 0.1784 1.3310 0.110 Uiso 0.50 d P .
C9 C 0.4300(29) 0.1487(5) 1.0447(40) 0.048(7) Uani 0.50 d PD .
H9 H 0.3599 0.1381 1.1108 0.057 Uiso 0.50 d P .
C10 C 0.5629(32) 0.1796(6) 0.8035(46) 0.061(10) Uani 0.50 d PD .
H10 H 0.6372 0.1900 0.7284 0.073 Uiso 0.50 d P .

loop_
_geom_bond_atom_site_label_1
_geom_bond_atom_site_label_2
_geom_bond_distance
_geom_bond_site_symmetry_2
_geom_bond_publ_flag
Pb1 Cl4 2.823(11) 10_554 ?
Pb1 Cl4 2.823(11) 12_554 ?
Pb1 Cl4 2.823(11) 9_554 ?
Pb1 Cl4 2.823(11) 11_554 ?
Pb1 Cl4 2.869(14) 4_655 ?
Pb1 Cl4 2.869(14) 2_655 ?
Pb1 Cl4 2.869(14) . ?
Pb1 Cl4 2.869(14) 3 ?
Pb1 Cl2 2.889(9) . ?
Pb1 Cl2 2.889(9) 3 ?
Pb1 Cl2 2.889(9) 4_655 ?
Pb1 Cl2 2.889(9) 2_655 ?
Cl2 Cl2 0.85(2) 4_655 ?
Cl4 Cl4 0.76(2) 3 ?
Cl4 Pb1 2.823(11) 9_455 ?
N1A C1B 1.348(11) . ?
N1A H1A1 0.91(3) . ?
N1A H1A2 0.89(3) . ?
N1A H1A3 0.88(3) . ?
C1B C2 1.496(11) . ?
C1B H1B1 0.92(3) . ?
C1B H1B2 1.007(15) . ?
C1 C2 1.368(11) . ?
C1 C1A 1.376(11) . ?
C1 H1 1.12(6) . ?
C2 C1 1.368(11) 4_655 ?
C2 C3 1.385(11) 4_655 ?
C2 C3 1.385(11) . ?
C2 C1B 1.496(11) 4_655 ?
C3 C4 1.385(11) . ?
C3 H3 0.89(2) . ?
C4 C4A 1.382(11) . ?
C4 H4 0.98(4) . ?
C1A C4A 1.363(11) 4_655 ?
C1A C4A 1.363(11) . ?
C1A C1 1.376(11) 4_655 ?
C1A C9 1.387(11) 4_655 ?
C1A C9 1.387(11) . ?
C4A C4A 0.83(4) 4_655 ?
C4A C10 1.386(11) . ?
C4A C10 1.65(2) 4_655 ?
C4A C4 1.74(2) 4_655 ?
C5A C8A 1.374(11) 4_655 ?
C5A C8A 1.374(11) . ?
C5A C5 1.387(11) . ?
C5A C5 1.387(11) 4_655 ?
C5A C10 1.389(11) 4_655 ?
C5A C10 1.389(11) . ?
C8A C8A 0.87(5) 4_655 ?
C8A C8 1.382(11) . ?
C8A C9 1.382(11) . ?
C8A C9 1.69(2) 4_655 ?
C8A C8 1.79(3) 4_655 ?
C5 C6 1.382(11) . ?
C5 H5 0.84(4) . ?
C6 C7 1.380(11) . ?
C6 H6 0.91(3) . ?
C7 C8 1.383(11) . ?
C7 H7 1.09(4) . ?
C8 C7 1.88(3) 4_655 ?
C8 H8 0.80(4) . ?
C9 H9 0.91(3) . ?
C10 H10 0.96(4) . ?
